data_1000113
loop_
_publ_author_name
'Amoros, P'
'Le Bail, A'

_publ_section_title
;
Synthesis and crystal structure of $-alpha-NH~4~(VO~2~)(HPO~4~)
;
_journal_coden_ASTM JSSCBI
_journal_name_full 'Journal of Solid State Chemistry'
_journal_page_first 283
_journal_page_last 291
_journal_paper_doi 10.1016/0022-4596(92)90035-T
_journal_volume 97
_journal_year 1992
_chemical_formula_structural '(N H4) (V O2) (H P O4)'
_chemical_formula_sum 'H5 N O6 P V'
_chemical_name_systematic
;
Ammonium dioxovanadium hydrogenphosphate - $-alpha
;
_space_group_IT_number 29
_symmetry_cell_setting orthorhombic
_symmetry_Int_Tables_number 29
_symmetry_space_group_name_Hall 'P -2a -2ab'
_symmetry_space_group_name_H-M 'P b 21 a'
_cell_angle_alpha 90
_cell_angle_beta 90
_cell_angle_gamma 90
_cell_formula_units_Z 4
_cell_length_a 6.830(1)
_cell_length_b 9.233(2)
_cell_length_c 8.817(2)
_cell_volume 556.0
_refine_ls_R_factor_all 0.037
_cod_database_code 1000113

loop_
_symmetry_equiv_pos_as_xyz
x,y,z
-x,1/2+y,-z
1/2-x,1/2+y,z
1/2+x,y,-z

loop_
_atom_site_aniso_label
_atom_site_aniso_U_11
_atom_site_aniso_U_12
_atom_site_aniso_U_13
_atom_site_aniso_U_22
_atom_site_aniso_U_23
_atom_site_aniso_U_33
V1 0.0091(1) .0000(1) 0.0001(1) 0.0191(1) 0.0008(1) 0.0120(1)
P1 0.0117(2) -0.0007(2) .0000(1) 0.0160(2) -0.0013(2) 0.0109(1)
N1 0.0257(9) -0.0051(8) 0.0033(7) 0.0263(9) -0.0039(7) 0.0219(8)
O1 0.0108(4) 0.0002(5) 0.0003(4) 0.0304(8) 0.0042(6) 0.0151(5)
O2 0.0149(5) 0.0056(6) 0.0010(4) 0.0279(7) -0.0007(7) 0.0130(4)
O3 0.0128(5) 0.0041(6) -0.0015(4) 0.0420(9) -0.0053(7) 0.0163(5)
O4 0.0316(9) -0.0099(7) 0.0007(6) 0.0242(7) 0.0042(6) 0.0180(6)
O5 0.0322(9) 0.0037(7) 0.0010(7) 0.0214(7) 0.0063(7) 0.0302(9)
O6 0.0235(7) .0000(5) -0.0029(6) 0.0167(6) -0.0043(5) 0.0229(7)

loop_
_atom_site_label
_atom_site_type_symbol
_atom_site_symmetry_multiplicity
_atom_site_Wyckoff_symbol
_atom_site_fract_x
_atom_site_fract_y
_atom_site_fract_z
_atom_site_occupancy
_atom_site_attached_hydrogens
_atom_site_calc_flag
V1 V5+ 4 a 0.02856(4) 0. 0.51851(3) 1. 0 d
P1 P5+ 4 a 0.31578(7) 0.06376(7) 0.80033(5) 1. 0 d
N1 N3- 4 a 0.7796(4) 0.2582(3) 0.8059(3) 1. 4 d
O1 O2- 4 a 0.2944(2) 0.0538(2) 0.4470(2) 1. 0 d
O2 O2- 4 a 0.4845(2) 0.0085(2) 0.7000(2) 1. 0 d
O3 O2- 4 a 0.1256(2) 0.0763(3) 0.7077(2) 1. 0 d
O4 O2- 4 a 0.2842(3) 0.9486(2) 0.9282(2) 1. 0 d
O5 O2- 4 a 0.0320(4) 0.8288(3) 0.5418(3) 1. 0 d
O6 O2- 4 a 0.3712(3) 0.2026(2) 0.8785(2) 1. 0 d
H1 H1+ 4 a 0.650(9) 0.259(6) 0.808(7) 1. 0 d
H2 H1+ 4 a 0.824(9) 0.226(7) 0.908(7) 1. 0 d
H3 H1+ 4 a 0.836(9) 0.327(7) 0.781(7) 1. 0 d
H4 H1+ 4 a 0.793(9) 0.211(7) 0.722(7) 1. 0 d
H5 H1+ 4 a 0.241(9) 0.866(7) 0.912(6) 1. 0 d

loop_
_atom_type_symbol
_atom_type_oxidation_number
V5+ 5.000
P5+ 5.000
N3- -3.000
O2- -2.000
H1+ 1.000
